data_7042843
loop_
_publ_author_name
'Murray, Keith S.'
'Phonsri, Wasinee'
'Macedo, David'
'Davies, Casey G.'
'Jameson, Guy N. L.'
'Moubaraki, Boujemaa'

_publ_section_title
;
 Heteroleptic Iron(III) Schiff Base Spin Crossover Complexes; Halogen
 Substitution, Solvent Loss and Crystallite Size Effects
;
_journal_name_full 'Dalton Trans.'
_journal_paper_doi 10.1039/C7DT00947J
_journal_year 2017
_chemical_formula_sum 'C26 H20 Fe I N6 O2 S'
_chemical_formula_weight 663.29
_chemical_name_systematic
; 
 ? 
;
_space_group_IT_number 14
_symmetry_cell_setting monoclinic
_symmetry_space_group_name_Hall '-P 2yn'
_symmetry_space_group_name_H-M 'P 1 21/n 1'
_atom_sites_solution_hydrogens geom
_atom_sites_solution_primary direct
_atom_sites_solution_secondary difmap
_audit_creation_method SHELXL-97
_audit_update_record
;
2017-01-23 deposited with the CCDC.
2017-05-01 downloaded from the CCDC.
;
_cell_angle_alpha 90.00
_cell_angle_beta 105.59(3)
_cell_angle_gamma 90.00
_cell_formula_units_Z 4
_cell_length_a 8.5990(17)
_cell_length_b 19.287(4)
_cell_length_c 15.871(3)
_cell_measurement_temperature 100(2)
_cell_volume 2535.3(9)
_computing_cell_refinement 'XDS (Kabsch, 1993)'
_computing_data_collection 'BluIce (McPhillips, 2002)'
_computing_data_reduction 'XDS (Kabsch, 1993)'
_computing_molecular_graphics X-SEED
_computing_publication_material 'XCIF V6.12 (BrukerAXS, 2001).'
_computing_structure_refinement 'SHELXL-97 (Sheldrick, 1997)'
_computing_structure_solution 'SHELXS-97 (Sheldrick, 1990)'
_diffrn_ambient_temperature 100(2)
_diffrn_measured_fraction_theta_full 0.982
_diffrn_measured_fraction_theta_max 0.974
_diffrn_measurement_device_type 'ADSC Quantum 315r CCD'
_diffrn_measurement_method 'Phi Scan'
_diffrn_radiation_monochromator 'Silicon Double Crystal'
_diffrn_radiation_source 'Australian Synchrotron'
_diffrn_radiation_type Synchrotron
_diffrn_radiation_wavelength 0.71073
_diffrn_reflns_av_R_equivalents 0.1207
_diffrn_reflns_av_sigmaI/netI 0.0923
_diffrn_reflns_limit_h_max 11
_diffrn_reflns_limit_h_min -11
_diffrn_reflns_limit_k_max 26
_diffrn_reflns_limit_k_min -27
_diffrn_reflns_limit_l_max 22
_diffrn_reflns_limit_l_min -22
_diffrn_reflns_number 28290
_diffrn_reflns_theta_full 27.50
_diffrn_reflns_theta_max 30.13
_diffrn_reflns_theta_min 1.70
_exptl_absorpt_coefficient_mu 1.932
_exptl_absorpt_correction_T_max 0.9809
_exptl_absorpt_correction_T_min 0.9624
_exptl_absorpt_correction_type multi-scan
_exptl_absorpt_process_details 'XScale within XDS'
_exptl_crystal_colour Orange
_exptl_crystal_density_diffrn 1.738
_exptl_crystal_density_method 'not measured'
_exptl_crystal_description 'Thin Plate'
_exptl_crystal_F_000 1316
_exptl_crystal_size_max 0.02
_exptl_crystal_size_mid 0.02
_exptl_crystal_size_min 0.01
_refine_diff_density_max 3.120
_refine_diff_density_min -2.271
_refine_diff_density_rms 0.255
_refine_ls_extinction_method none
_refine_ls_goodness_of_fit_ref 1.123
_refine_ls_hydrogen_treatment mixed
_refine_ls_matrix_type full
_refine_ls_number_parameters 335
_refine_ls_number_reflns 7304
_refine_ls_number_restraints 0
_refine_ls_restrained_S_all 1.123
_refine_ls_R_factor_all 0.1451
_refine_ls_R_factor_gt 0.1290
_refine_ls_shift/su_max 0.001
_refine_ls_shift/su_mean 0.000
_refine_ls_structure_factor_coef Fsqd
_refine_ls_weighting_details 'calc w=1/[\s^2^(Fo^2^)+(0.1294P)^2^+63.7917P] where P=(Fo^2^+2Fc^2^)/3'
_refine_ls_weighting_scheme calc
_refine_ls_wR_factor_gt 0.3696
_refine_ls_wR_factor_ref 0.3791
_reflns_number_gt 5723
_reflns_number_total 7304
_reflns_threshold_expression >2sigma(I)
_cod_data_source_file c7dt00947j2.cif
_cod_data_source_block ws100c_a
_cod_depositor_comments
;
The following automatic conversions were performed:

'_symmetry_cell_setting' value 'Monoclinic' changed to 'monoclinic'
according to
/home/data/users/saulius/crontab/automatic-downloads/rss-feeds/RSC/lib/dictionaries/cif_core.dic
dictionary named 'cif_core.dic' version 2.4.2 from 2011-04-26.

'_exptl_absorpt_correction_type' value 'Multi-Scan' changed to
'multi-scan' according to
/home/data/users/saulius/crontab/automatic-downloads/rss-feeds/RSC/lib/dictionaries/cif_core.dic
dictionary named 'cif_core.dic' version 2.4.2 from 2011-04-26.

Automatic conversion script
Id: cif_fix_values 4973 2017-02-22 13:04:09Z antanas 
;
_cod_original_cell_volume 2535.4(9)
_cod_original_sg_symbol_H-M 'P 21/n'
_cod_database_code 7042843

loop_
_symmetry_equiv_pos_as_xyz
'x, y, z'
'-x+1/2, y+1/2, -z+1/2'
'-x, -y, -z'
'x-1/2, -y-1/2, z-1/2'

loop_
_atom_site_label
_atom_site_type_symbol
_atom_site_fract_x
_atom_site_fract_y
_atom_site_fract_z
_atom_site_U_iso_or_equiv
_atom_site_adp_type
_atom_site_occupancy
_atom_site_symmetry_multiplicity
_atom_site_calc_flag
_atom_site_refinement_flags
I1 I -0.19403(12) 0.50783(5) 0.23774(7) 0.0531(3) Uani 1 1 d .
Fe1 Fe 0.47469(19) 0.24501(8) 0.37723(10) 0.0292(4) Uani 1 1 d .
S1 S 0.6075(4) 0.33661(15) 0.44719(18) 0.0347(6) Uani 1 1 d .
O2 O 0.3756(10) 0.1636(4) 0.3148(5) 0.0348(16) Uani 1 1 d .
N2 N 0.6728(11) 0.2181(5) 0.3424(6) 0.0307(17) Uani 1 1 d .
O1 O 0.2779(9) 0.2694(4) 0.4035(5) 0.0340(16) Uani 1 1 d .
N1 N 0.4269(10) 0.2953(5) 0.2672(5) 0.0273(16) Uani 1 1 d .
N3 N 0.5337(11) 0.2006(5) 0.4906(6) 0.0322(18) Uani 1 1 d .
N4 N 0.6328(12) 0.2321(5) 0.5647(6) 0.0339(19) Uani 1 1 d .
C16 C 0.6734(13) 0.2435(5) 0.2640(7) 0.0290(19) Uani 1 1 d .
C7 C 0.3078(13) 0.3383(6) 0.2408(7) 0.0300(19) Uani 1 1 d .
H7 H 0.2993 0.3618 0.1871 0.036 Uiso 1 1 calc R
C8 C 0.5420(12) 0.2844(5) 0.2199(6) 0.0279(18) Uani 1 1 d .
C13 C 0.9291(14) 0.1872(6) 0.2729(8) 0.035(2) Uani 1 1 d .
H13 H 1.0182 0.1773 0.2502 0.041 Uiso 1 1 calc R
C23 C 0.4715(14) 0.1426(6) 0.5066(8) 0.034(2) Uani 1 1 d .
H23 H 0.4988 0.1276 0.5658 0.040 Uiso 1 1 calc R
C15 C 0.7909(14) 0.1783(6) 0.3867(8) 0.036(2) Uani 1 1 d .
H15 H 0.7879 0.1607 0.4422 0.043 Uiso 1 1 calc R
C6 C 0.1899(13) 0.3530(6) 0.2852(7) 0.032(2) Uani 1 1 d .
C3 C -0.0580(15) 0.3879(7) 0.3623(9) 0.041(3) Uani 1 1 d .
H3 H -0.1432 0.3991 0.3876 0.049 Uiso 1 1 calc R
C24 C 0.6693(14) 0.2975(7) 0.5491(7) 0.037(2) Uani 1 1 d .
C12 C 0.8022(13) 0.2285(6) 0.2250(7) 0.032(2) Uani 1 1 d .
C17 C 0.3245(13) 0.1099(6) 0.3528(8) 0.034(2) Uani 1 1 d .
C14 C 0.9252(14) 0.1610(6) 0.3520(8) 0.036(2) Uani 1 1 d .
H14 H 1.0095 0.1318 0.3840 0.044 Uiso 1 1 calc R
N5 N 0.7632(14) 0.3354(6) 0.6158(7) 0.042(2) Uani 1 1 d .
H5A H 0.7991 0.3169 0.6681 0.050 Uiso 1 1 calc R
H5B H 0.7883 0.3785 0.6066 0.050 Uiso 1 1 calc R
C11 C 0.7934(14) 0.2570(7) 0.1428(8) 0.039(2) Uani 1 1 d .
H11 H 0.8799 0.2497 0.1172 0.047 Uiso 1 1 calc R
C9 C 0.5370(14) 0.3108(6) 0.1375(7) 0.035(2) Uani 1 1 d .
H9 H 0.4491 0.3391 0.1076 0.042 Uiso 1 1 calc R
C1 C 0.1784(12) 0.3173(6) 0.3641(7) 0.031(2) Uani 1 1 d .
C2 C 0.0497(16) 0.3362(7) 0.3987(8) 0.041(3) Uani 1 1 d .
H2 H 0.0368 0.3126 0.4489 0.049 Uiso 1 1 calc R
C5 C 0.0769(13) 0.4069(6) 0.2512(8) 0.035(2) Uani 1 1 d .
H5 H 0.0863 0.4314 0.2009 0.041 Uiso 1 1 calc R
C22 C 0.3650(13) 0.0985(6) 0.4434(8) 0.034(2) Uani 1 1 d .
C21 C 0.2936(18) 0.0421(7) 0.4755(10) 0.045(3) Uani 1 1 d .
H21 H 0.3223 0.0338 0.5368 0.054 Uiso 1 1 calc R
C4 C -0.0430(15) 0.4248(6) 0.2872(8) 0.038(2) Uani 1 1 d .
C20 C 0.182(2) -0.0023(7) 0.4203(12) 0.052(3) Uani 1 1 d .
H20 H 0.1280 -0.0377 0.4433 0.063 Uiso 1 1 calc R
C10 C 0.6622(17) 0.2954(7) 0.0984(9) 0.042(3) Uani 1 1 d .
H10 H 0.6558 0.3117 0.0410 0.051 Uiso 1 1 calc R
C18 C 0.2227(15) 0.0615(6) 0.2971(8) 0.038(2) Uani 1 1 d .
H18 H 0.2019 0.0660 0.2355 0.046 Uiso 1 1 calc R
C19 C 0.1532(17) 0.0078(6) 0.3317(10) 0.044(3) Uani 1 1 d .
H19 H 0.0832 -0.0233 0.2929 0.053 Uiso 1 1 calc R
N6 N 0.755(4) 0.4856(10) 0.5661(15) 0.143(14) Uani 1 1 d .
C26 C 0.673(3) 0.5783(12) 0.4424(13) 0.081(6) Uani 1 1 d .
H26A H 0.5819 0.5620 0.3951 0.122 Uiso 1 1 calc R
H26B H 0.7672 0.5854 0.4196 0.122 Uiso 1 1 calc R
H26C H 0.6444 0.6222 0.4655 0.122 Uiso 1 1 calc R
C25 C 0.712(5) 0.5259(12) 0.513(2) 0.131(14) Uani 1 1 d .

loop_
_atom_site_aniso_label
_atom_site_aniso_U_11
_atom_site_aniso_U_22
_atom_site_aniso_U_33
_atom_site_aniso_U_23
_atom_site_aniso_U_13
_atom_site_aniso_U_12
I1 0.0466(5) 0.0630(6) 0.0548(6) 0.0092(4) 0.0225(4) 0.0242(4)
Fe1 0.0257(7) 0.0377(8) 0.0256(7) 0.0015(5) 0.0093(5) 0.0033(5)
S1 0.0347(13) 0.0404(14) 0.0301(12) 0.0012(10) 0.0105(10) -0.0015(10)
O2 0.032(4) 0.041(4) 0.032(4) 0.001(3) 0.009(3) -0.002(3)
N2 0.025(4) 0.036(4) 0.032(4) -0.000(3) 0.010(3) -0.001(3)
O1 0.027(4) 0.045(4) 0.034(4) -0.000(3) 0.013(3) 0.005(3)
N1 0.023(4) 0.036(4) 0.024(4) 0.001(3) 0.009(3) 0.003(3)
N3 0.024(4) 0.042(5) 0.034(4) -0.008(4) 0.013(3) -0.001(3)
N4 0.031(5) 0.040(5) 0.028(4) -0.001(3) 0.003(3) -0.001(4)
C16 0.026(5) 0.033(5) 0.029(5) -0.002(4) 0.009(4) -0.002(4)
C7 0.030(5) 0.034(5) 0.026(4) 0.001(4) 0.007(4) -0.004(4)
C8 0.024(4) 0.036(5) 0.025(4) 0.001(4) 0.008(3) -0.001(4)
C13 0.029(5) 0.039(5) 0.039(6) -0.000(4) 0.015(4) 0.003(4)
C23 0.031(5) 0.035(5) 0.035(5) 0.004(4) 0.010(4) 0.003(4)
C15 0.035(6) 0.038(5) 0.033(5) 0.002(4) 0.007(4) 0.005(4)
C6 0.026(5) 0.042(5) 0.029(5) 0.001(4) 0.009(4) 0.002(4)
C3 0.034(6) 0.046(6) 0.049(7) -0.007(5) 0.024(5) 0.002(5)
C24 0.028(5) 0.050(6) 0.030(5) -0.003(4) 0.006(4) 0.002(4)
C12 0.028(5) 0.035(5) 0.033(5) -0.004(4) 0.008(4) 0.005(4)
C17 0.027(5) 0.040(5) 0.038(5) -0.001(4) 0.014(4) 0.005(4)
C14 0.028(5) 0.038(5) 0.043(6) 0.008(5) 0.009(4) 0.005(4)
N5 0.048(6) 0.046(6) 0.028(4) 0.002(4) 0.004(4) 0.004(4)
C11 0.028(5) 0.050(6) 0.045(6) -0.001(5) 0.020(5) 0.000(5)
C9 0.032(5) 0.047(6) 0.030(5) 0.006(4) 0.013(4) 0.005(4)
C1 0.022(4) 0.042(5) 0.029(5) 0.001(4) 0.006(4) -0.004(4)
C2 0.046(7) 0.042(6) 0.043(6) -0.001(5) 0.026(5) -0.004(5)
C5 0.027(5) 0.041(6) 0.035(5) -0.001(4) 0.008(4) -0.002(4)
C22 0.028(5) 0.039(5) 0.036(5) 0.003(4) 0.012(4) 0.004(4)
C21 0.051(8) 0.037(6) 0.052(7) 0.008(5) 0.021(6) -0.000(5)
C4 0.036(6) 0.040(6) 0.040(6) 0.001(5) 0.010(5) 0.004(4)
C20 0.051(8) 0.035(6) 0.072(10) 0.007(6) 0.019(7) -0.001(5)
C10 0.044(7) 0.049(7) 0.039(6) 0.005(5) 0.020(5) -0.000(5)
C18 0.034(6) 0.042(6) 0.034(5) -0.002(4) 0.003(4) 0.002(4)
C19 0.038(6) 0.038(6) 0.058(8) -0.003(5) 0.017(6) 0.001(5)
N6 0.25(4) 0.053(10) 0.080(13) 0.016(9) -0.036(17) -0.055(15)
C26 0.074(13) 0.100(15) 0.062(11) -0.002(10) 0.004(9) 0.036(11)
C25 0.20(4) 0.050(11) 0.097(19) -0.015(12) -0.03(2) 0.003(16)

loop_
_atom_type_symbol
_atom_type_description
_atom_type_scat_dispersion_real
_atom_type_scat_dispersion_imag
_atom_type_scat_source
C C 0.0033 0.0016 'International Tables Vol C Tables 4.2.6.8 and 6.1.1.4'
H H 0.0000 0.0000 'International Tables Vol C Tables 4.2.6.8 and 6.1.1.4'
N N 0.0061 0.0033 'International Tables Vol C Tables 4.2.6.8 and 6.1.1.4'
O O 0.0106 0.0060 'International Tables Vol C Tables 4.2.6.8 and 6.1.1.4'
S S 0.1246 0.1234 'International Tables Vol C Tables 4.2.6.8 and 6.1.1.4'
Fe Fe 0.3463 0.8444 'International Tables Vol C Tables 4.2.6.8 and 6.1.1.4'
I I -0.4742 1.8119 'International Tables Vol C Tables 4.2.6.8 and 6.1.1.4'

loop_
_geom_angle_atom_site_label_1
_geom_angle_atom_site_label_2
_geom_angle_atom_site_label_3
_geom_angle
O1 Fe1 O2 91.0(4)
O1 Fe1 N1 95.0(4)
O2 Fe1 N1 89.2(4)
O1 Fe1 N3 86.1(4)
O2 Fe1 N3 95.0(4)
N1 Fe1 N3 175.6(4)
O1 Fe1 N2 176.5(4)
O2 Fe1 N2 86.4(4)
N1 Fe1 N2 82.6(4)
N3 Fe1 N2 96.4(4)
O1 Fe1 S1 93.5(3)
O2 Fe1 S1 175.5(3)
N1 Fe1 S1 90.5(3)
N3 Fe1 S1 85.2(3)
N2 Fe1 S1 89.1(3)
C24 S1 Fe1 96.2(4)
C17 O2 Fe1 123.7(7)
C15 N2 C16 121.0(10)
C15 N2 Fe1 126.7(8)
C16 N2 Fe1 112.3(7)
C1 O1 Fe1 125.4(7)
C7 N1 C8 122.0(9)
C7 N1 Fe1 124.6(7)
C8 N1 Fe1 113.3(7)
C23 N3 N4 113.7(10)
C23 N3 Fe1 123.2(8)
N4 N3 Fe1 122.7(7)
C24 N4 N3 112.0(9)
N2 C16 C8 117.8(9)
N2 C16 C12 121.6(10)
C8 C16 C12 120.7(9)
N1 C7 C6 125.3(10)
N1 C7 H7 117.3
C6 C7 H7 117.3
C9 C8 C16 119.5(10)
C9 C8 N1 126.6(10)
C16 C8 N1 113.9(9)
C14 C13 C12 120.2(10)
C14 C13 H13 119.9
C12 C13 H13 119.9
N3 C23 C22 126.3(10)
N3 C23 H23 116.8
C22 C23 H23 116.8
N2 C15 C14 120.8(11)
N2 C15 H15 119.6
C14 C15 H15 119.6
C7 C6 C5 117.8(10)
C7 C6 C1 124.0(10)
C5 C6 C1 118.2(10)
C2 C3 C4 120.7(11)
C2 C3 H3 119.6
C4 C3 H3 119.6
N4 C24 N5 118.9(10)
N4 C24 S1 123.6(9)
N5 C24 S1 117.5(10)
C11 C12 C13 124.7(10)
C11 C12 C16 117.9(10)
C13 C12 C16 117.4(10)
O2 C17 C22 124.4(11)
O2 C17 C18 117.0(10)
C22 C17 C18 118.6(11)
C13 C14 C15 119.1(10)
C13 C14 H14 120.4
C15 C14 H14 120.4
C24 N5 H5A 120.0
C24 N5 H5B 120.0
H5A N5 H5B 120.0
C10 C11 C12 121.5(11)
C10 C11 H11 119.3
C12 C11 H11 119.3
C8 C9 C10 120.1(11)
C8 C9 H9 119.9
C10 C9 H9 119.9
O1 C1 C2 118.8(10)
O1 C1 C6 124.1(10)
C2 C1 C6 117.0(10)
C3 C2 C1 122.3(11)
C3 C2 H2 118.9
C1 C2 H2 118.9
C4 C5 C6 123.1(11)
C4 C5 H5 118.4
C6 C5 H5 118.4
C17 C22 C21 118.6(12)
C17 C22 C23 123.9(11)
C21 C22 C23 117.5(11)
C22 C21 C20 122.5(13)
C22 C21 H21 118.8
C20 C21 H21 118.8
C5 C4 C3 118.6(11)
C5 C4 I1 120.5(9)
C3 C4 I1 120.9(9)
C19 C20 C21 117.1(13)
C19 C20 H20 121.4
C21 C20 H20 121.4
C11 C10 C9 120.3(11)
C11 C10 H10 119.9
C9 C10 H10 119.9
C19 C18 C17 120.5(12)
C19 C18 H18 119.8
C17 C18 H18 119.8
C18 C19 C20 122.4(13)
C18 C19 H19 118.8
C20 C19 H19 118.8
C25 C26 H26A 109.5
C25 C26 H26B 109.5
H26A C26 H26B 109.5
C25 C26 H26C 109.5
H26A C26 H26C 109.5
H26B C26 H26C 109.5
N6 C25 C26 174(5)

loop_
_geom_bond_atom_site_label_1
_geom_bond_atom_site_label_2
_geom_bond_distance
I1 C4 2.079(12)
Fe1 O1 1.907(8)
Fe1 O2 1.929(8)
Fe1 N1 1.942(9)
Fe1 N3 1.933(10)
Fe1 N2 1.996(9)
Fe1 S1 2.231(3)
S1 C24 1.734(12)
O2 C17 1.331(14)
N2 C15 1.316(14)
N2 C16 1.339(14)
O1 C1 1.299(14)
N1 C7 1.296(14)
N1 C8 1.410(13)
N3 C23 1.294(15)
N3 N4 1.393(13)
N4 C24 1.339(16)
C16 C8 1.402(14)
C16 C12 1.436(15)
C7 C6 1.410(15)
C7 H7 0.9500
C8 C9 1.393(14)
C13 C14 1.362(16)
C13 C12 1.400(15)
C13 H13 0.9500
C23 C22 1.440(16)
C23 H23 0.9500
C15 C14 1.445(17)
C15 H15 0.9500
C6 C5 1.426(16)
C6 C1 1.457(15)
C3 C2 1.378(19)
C3 C4 1.423(18)
C3 H3 0.9500
C24 N5 1.359(15)
C12 C11 1.399(17)
C17 C22 1.404(16)
C17 C18 1.415(17)
C14 H14 0.9500
N5 H5A 0.8800
N5 H5B 0.8800
C11 C10 1.375(18)
C11 H11 0.9500
C9 C10 1.412(16)
C9 H9 0.9500
C1 C2 1.409(16)
C2 H2 0.9500
C5 C4 1.351(17)
C5 H5 0.9500
C22 C21 1.410(17)
C21 C20 1.40(2)
C21 H21 0.9500
C20 C19 1.37(2)
C20 H20 0.9500
C10 H10 0.9500
C18 C19 1.382(18)
C18 H18 0.9500
C19 H19 0.9500
N6 C25 1.13(3)
C26 C25 1.48(4)
C26 H26A 0.9800
C26 H26B 0.9800
C26 H26C 0.9800
